data_7035355
loop_
_publ_author_name
'Adachi, Hiroki'
'Imoto, Hiroaki'
'Watase, Seiji'
'Matsukawa, Kimihiro'
'Naka, Kensuke'

_publ_section_title
;
 As-stereogenic C2-symmetric organoarsines: synthesis and enantioselective
 self-assembly into a dinuclear triple-stranded helicate with copper
 iodide.
;
_journal_issue 35
_journal_name_full 'Dalton transactions (Cambridge, England : 2003)'
_journal_page_first 15372
_journal_page_last 15376
_journal_paper_doi 10.1039/c5dt01490e
_journal_volume 44
_journal_year 2015
_chemical_absolute_configuration ad
_chemical_formula_moiety 'C18 H16 As2 Br2'
_chemical_formula_sum 'C18 H16 As2 Br2'
_chemical_formula_weight 541.98
_space_group_crystal_system orthorhombic
_space_group_IT_number 18
_space_group_name_Hall 'P 2 2ab'
_space_group_name_H-M_alt 'P 21 21 2'
_symmetry_space_group_name_Hall 'P 2 2ab'
_symmetry_space_group_name_H-M 'P 21 21 2'
_atom_sites_solution_hydrogens geom
_atom_sites_solution_primary direct
_atom_sites_solution_secondary difmap
_audit_update_record
;
2015-05-13 deposited with the CCDC.
2015-06-08 downloaded from the CCDC.
;
_cell_angle_alpha 90.0000
_cell_angle_beta 90.0000
_cell_angle_gamma 90.0000
_cell_formula_units_Z 2
_cell_length_a 9.9940(3)
_cell_length_b 18.5146(6)
_cell_length_c 4.97201(18)
_cell_measurement_reflns_used 9613
_cell_measurement_temperature 296
_cell_measurement_theta_max 27.44
_cell_measurement_theta_min 3.00
_cell_volume 920.00(5)
_computing_cell_refinement 'RAPID AUTO'
_computing_data_collection 'RAPID AUTO (Rigaku, ????)'
_computing_data_reduction 'RAPID AUTO'
_computing_molecular_graphics 'CrystalStructure 4.1'
_computing_publication_material 'CrystalStructure 4.1 (Rigaku, 2014)'
_computing_structure_refinement 'SHELXL97 (Sheldrick, 2008)'
_computing_structure_solution 'SIR92 (Altomare, et al., 1994)'
_diffrn_ambient_temperature 296
_diffrn_detector_area_resol_mean 10.000
_diffrn_measured_fraction_theta_full 0.998
_diffrn_measured_fraction_theta_max 0.998
_diffrn_measurement_device_type 'Rigaku R-AXIS RAPID'
_diffrn_measurement_method \w
_diffrn_radiation_type 'Mo K\a'
_diffrn_radiation_wavelength 0.71075
_diffrn_reflns_av_R_equivalents 0.0634
_diffrn_reflns_laue_measured_fraction_full 0.998
_diffrn_reflns_laue_measured_fraction_max 0.998
_diffrn_reflns_limit_h_max 12
_diffrn_reflns_limit_h_min -12
_diffrn_reflns_limit_k_max 24
_diffrn_reflns_limit_k_min -23
_diffrn_reflns_limit_l_max 6
_diffrn_reflns_limit_l_min -6
_diffrn_reflns_number 14325
_diffrn_reflns_point_group_measured_fraction_full 0.998
_diffrn_reflns_point_group_measured_fraction_max 0.999
_diffrn_reflns_theta_full 25.242
_diffrn_reflns_theta_max 27.442
_diffrn_reflns_theta_min 2.999
_diffrn_standards_number 0
_exptl_absorpt_coefficient_mu 7.983
_exptl_absorpt_correction_T_max 0.354
_exptl_absorpt_correction_T_min 0.147
_exptl_absorpt_correction_type multi-scan
_exptl_absorpt_process_details 'ABSCOR (Rigaku, 1995)'
_exptl_crystal_colour colorless
_exptl_crystal_density_diffrn 1.956
_exptl_crystal_density_method 'not measured'
_exptl_crystal_description block
_exptl_crystal_F_000 520.00
_exptl_crystal_size_max 0.250
_exptl_crystal_size_mid 0.200
_exptl_crystal_size_min 0.130
_refine_diff_density_max 0.62
_refine_diff_density_min -0.76
_refine_ls_abs_structure_details 'Flack, H. D. (1983), Acta Cryst. A39, 876-881.  848 Friedel Pairs'
_refine_ls_abs_structure_Flack 0.01(5)
_refine_ls_extinction_method none
_refine_ls_goodness_of_fit_ref 1.157
_refine_ls_hydrogen_treatment constr
_refine_ls_number_parameters 100
_refine_ls_number_reflns 2108
_refine_ls_number_restraints 0
_refine_ls_R_factor_all 0.0729
_refine_ls_R_factor_gt 0.0384
_refine_ls_shift/su_max 0.000
_refine_ls_structure_factor_coef Fsqd
_refine_ls_weighting_details 'w = 1/[\s^2^(Fo^2^)+(0.0000P)^2^+2.5951P] where P=(Fo^2^+2Fc^2^)/3'
_refine_ls_weighting_scheme calc
_refine_ls_wR_factor_gt 0.0653
_refine_ls_wR_factor_ref 0.0913
_reflns_number_gt 1475
_reflns_number_total 2108
_reflns_threshold_expression F^2^>2.0\s(F^2^)
_cod_data_source_file c5dt01490e2.cif
_cod_data_source_block (RR)2b
_cod_depositor_comments 'Adding full bibliography for 7035355--7035359.cif.'
_cod_original_cell_volume 919.99(5)
_cod_database_code 7035355

loop_
_symmetry_equiv_pos_site_id
_space_group_symop_operation_xyz
1 +X,+Y,+Z
2 1/2+X,1/2-Y,-Z
3 1/2-X,1/2+Y,-Z
4 -X,-Y,+Z

loop_
_atom_site_label
_atom_site_type_symbol
_atom_site_fract_x
_atom_site_fract_y
_atom_site_fract_z
_atom_site_U_iso_or_equiv
_atom_site_adp_type
_atom_site_occupancy
_atom_site_site_symmetry_multiplicity
_atom_site_calc_flag
_atom_site_refinement_flags
Br1 Br 0.91892(11) 0.39826(5) 0.4466(3) 0.0713(4) Uani 1 4 d .
As1 As 0.84570(10) 0.03664(5) -0.1506(2) 0.0562(3) Uani 1 4 d .
C1 C 1.1151(9) 0.0559(4) 0.009(2) 0.055(2) Uani 1 4 d .
C2 C 0.9962(9) 0.0882(4) 0.017(2) 0.051(2) Uani 1 4 d .
C3 C 0.6979(9) 0.0614(5) 0.089(2) 0.069(3) Uani 1 4 d .
C4 C 0.9755(9) 0.1616(5) 0.126(2) 0.050(2) Uani 1 4 d .
C5 C 0.8809(9) 0.2086(5) 0.015(2) 0.060(3) Uani 1 4 d .
C6 C 0.8637(10) 0.2779(5) 0.109(2) 0.061(3) Uani 1 4 d .
C7 C 0.9424(9) 0.3024(5) 0.316(2) 0.054(2) Uani 1 4 d .
C8 C 1.0364(10) 0.2581(5) 0.431(2) 0.062(3) Uani 1 4 d .
C9 C 1.0515(9) 0.1880(5) 0.341(2) 0.056(2) Uani 1 4 d .
H1 H 1.18619 0.08025 0.08902 0.0660 Uiso 1 4 calc R
H2 H 0.62876 0.02567 0.07322 0.0829 Uiso 1 4 calc R
H3 H 0.66271 0.10785 0.03998 0.0829 Uiso 1 4 calc R
H4 H 0.72951 0.06293 0.27108 0.0829 Uiso 1 4 calc R
H5 H 0.82797 0.19247 -0.12665 0.0724 Uiso 1 4 calc R
H6 H 0.79948 0.3079 0.03254 0.0732 Uiso 1 4 calc R
H7 H 1.09031 0.27536 0.56888 0.0743 Uiso 1 4 calc R
H8 H 1.11309 0.15785 0.42506 0.0671 Uiso 1 4 calc R

loop_
_atom_site_aniso_label
_atom_site_aniso_U_11
_atom_site_aniso_U_22
_atom_site_aniso_U_33
_atom_site_aniso_U_12
_atom_site_aniso_U_13
_atom_site_aniso_U_23
Br1 0.0715(7) 0.0495(5) 0.0929(9) 0.0042(5) 0.0030(6) -0.0111(6)
As1 0.0604(6) 0.0508(5) 0.0574(6) 0.0033(5) -0.0109(5) 0.0011(5)
C1 0.055(6) 0.041(5) 0.068(7) -0.003(4) 0.002(5) 0.004(4)
C2 0.058(5) 0.040(5) 0.055(6) -0.003(4) 0.014(5) 0.004(4)
C3 0.053(6) 0.064(6) 0.090(9) 0.004(5) -0.015(6) 0.005(6)
C4 0.047(5) 0.044(5) 0.058(6) 0.001(4) 0.003(5) 0.007(5)
C5 0.066(7) 0.040(5) 0.075(7) 0.004(4) -0.011(5) -0.001(5)
C6 0.064(6) 0.044(5) 0.075(7) 0.006(4) -0.015(6) 0.006(5)
C7 0.053(6) 0.041(5) 0.067(7) 0.003(4) 0.008(5) 0.005(5)
C8 0.060(6) 0.058(6) 0.067(7) 0.001(5) -0.006(5) -0.008(5)
C9 0.052(6) 0.053(5) 0.062(6) 0.009(4) -0.006(5) -0.001(5)

loop_
_atom_type_symbol
_atom_type_description
_atom_type_scat_dispersion_real
_atom_type_scat_dispersion_imag
_atom_type_scat_source
C C 0.0033 0.0016
;
International Tables for Crystallography
(Vol. C, Tables 4.2.6.8 and 6.1.1.4)
;
H H 0.0000 0.0000
;
International Tables for Crystallography
(Vol. C, Table 6.1.1.4)
;
As As 0.0499 2.0058
;
International Tables for Crystallography
(Vol. C, Tables 4.2.6.8 and 6.1.1.4)
;
Br Br -0.2901 2.4595
;
International Tables for Crystallography
(Vol. C, Tables 4.2.6.8 and 6.1.1.4)
;

loop_
_geom_angle_atom_site_label_1
_geom_angle_atom_site_label_2
_geom_angle_atom_site_label_3
_geom_angle
_geom_angle_publ_flag
_geom_angle_site_symmetry_1
C1 As1 C2 95.9(4) yes 4_755
C1 As1 C3 96.4(4) yes 4_755
C2 As1 C3 102.0(4) yes .
As1 C1 C2 126.3(7) yes 4_755
As1 C2 C1 116.9(6) yes .
As1 C2 C4 119.6(6) yes .
C1 C2 C4 123.3(8) yes .
C2 C4 C5 121.5(9) yes .
C2 C4 C9 121.7(8) yes .
C5 C4 C9 116.8(8) yes .
C4 C5 C6 122.1(9) yes .
C5 C6 C7 119.4(9) yes .
Br1 C7 C6 119.5(7) yes .
Br1 C7 C8 120.1(8) yes .
C6 C7 C8 120.4(8) yes .
C7 C8 C9 120.2(9) yes .
C4 C9 C8 121.0(9) yes .
As1 C1 H1 116.850 no 4_755
C2 C1 H1 116.849 no .
As1 C3 H2 109.467 no .
As1 C3 H3 109.469 no .
As1 C3 H4 109.470 no .
H2 C3 H3 109.472 no .
H2 C3 H4 109.476 no .
H3 C3 H4 109.473 no .
C4 C5 H5 118.977 no .
C6 C5 H5 118.969 no .
C5 C6 H6 120.304 no .
C7 C6 H6 120.299 no .
C7 C8 H7 119.882 no .
C9 C8 H7 119.871 no .
C4 C9 H8 119.503 no .
C8 C9 H8 119.501 no .

loop_
_geom_bond_atom_site_label_1
_geom_bond_atom_site_label_2
_geom_bond_distance
_geom_bond_publ_flag
_geom_bond_site_symmetry_2
Br1 C7 1.904(9) yes .
As1 C1 1.929(9) yes 4_755
As1 C2 1.966(9) yes .
As1 C3 1.952(10) yes .
C1 C2 1.331(13) yes .
C2 C4 1.478(12) yes .
C4 C5 1.397(13) yes .
C4 C9 1.401(14) yes .
C5 C6 1.377(12) yes .
C6 C7 1.373(15) yes .
C7 C8 1.371(14) yes .
C8 C9 1.380(13) yes .
C1 H1 0.930 no .
C3 H2 0.960 no .
C3 H3 0.960 no .
C3 H4 0.960 no .
C5 H5 0.930 no .
C6 H6 0.930 no .
C8 H7 0.930 no .
C9 H8 0.930 no .

loop_
_geom_contact_atom_site_label_1
_geom_contact_atom_site_label_2
_geom_contact_distance
_geom_contact_publ_flag
_geom_contact_site_symmetry_2
As1 As1 3.3694(14) no 4_755
As1 C5 3.307(9) no .
C1 C1 3.095(12) no 4_755
C1 C9 3.019(13) no .
C2 C2 3.268(12) no 4_755
C3 C4 3.342(13) no .
C3 C5 3.302(13) no .
C4 C7 2.792(12) no .
C5 C8 2.743(15) no .
C6 C9 2.761(13) no .
C5 C8 3.421(15) no 1_554
C8 C5 3.421(15) no 1_556
Br1 H6 2.9090 no .
Br1 H7 2.9122 no .
As1 H5 2.8930 no .
C1 H2 2.9886 no 4_755
C1 H4 2.9905 no 4_755
C1 H8 2.7996 no .
C2 H3 3.3551 no .
C2 H4 2.9878 no .
C2 H5 2.6571 no .
C2 H8 2.6739 no .
C3 H1 2.8674 no 4_755
C3 H5 2.9538 no .
C4 H1 2.5961 no .
C4 H3 3.3080 no .
C4 H4 3.1468 no .
C4 H6 3.2622 no .
C4 H7 3.2564 no .
C5 H3 2.8721 no .
C5 H4 3.3439 no .
C5 H8 3.2282 no .
C6 H7 3.2188 no .
C7 H5 3.2092 no .
C7 H8 3.2195 no .
C8 H6 3.2209 no .
C9 H1 2.7137 no .
C9 H5 3.2260 no .
H1 H2 2.6967 no 4_755
H1 H4 2.9252 no 4_755
H1 H8 2.3215 no .
H3 H5 2.4226 no .
H4 H5 3.2605 no .
H5 H6 2.2967 no .
H7 H8 2.3014 no .
Br1 H1 3.5581 no 2_455
Br1 H1 3.3014 no 2_456
Br1 H2 3.4759 no 2_556
Br1 H2 3.5315 no 3_655
Br1 H2 3.3899 no 3_656
Br1 H3 3.4354 no 2_555
Br1 H3 3.5306 no 2_556
Br1 H4 3.4816 no 2_556
Br1 H6 3.5653 no 1_556
Br1 H8 3.2906 no 2_456
As1 H4 3.1392 no 1_554
C1 H6 3.1302 no 2_555
C1 H8 3.4645 no 1_554
C2 H6 3.5975 no 2_555
C2 H8 3.4169 no 1_554
C4 H6 3.3801 no 2_555
C5 H7 3.2906 no 1_554
C5 H7 3.5785 no 2_456
C6 H1 3.3186 no 2_455
C6 H7 3.5126 no 1_554
C6 H7 3.3177 no 2_456
C7 H3 3.2786 no 2_555
C8 H5 3.2657 no 1_556
C8 H5 3.4072 no 2_555
C9 H5 3.4641 no 1_556
C9 H6 3.0982 no 2_555
H1 Br1 3.5581 no 2_555
H1 Br1 3.3014 no 2_556
H1 C6 3.3186 no 2_555
H1 H6 2.4363 no 2_555
H2 Br1 3.4759 no 2_456
H2 Br1 3.5315 no 3_645
H2 Br1 3.3899 no 3_646
H2 H2 2.7436 no 4_655
H3 Br1 3.4354 no 2_455
H3 Br1 3.5306 no 2_456
H3 C7 3.2786 no 2_455
H3 H7 2.9969 no 2_456
H4 Br1 3.4816 no 2_456
H4 As1 3.1392 no 1_556
H4 H7 3.3960 no 2_456
H5 C8 3.2657 no 1_554
H5 C8 3.4072 no 2_455
H5 C9 3.4641 no 1_554
H5 H7 3.3942 no 1_554
H5 H7 3.2910 no 2_455
H6 Br1 3.5653 no 1_554
H6 C1 3.1302 no 2_455
H6 C2 3.5975 no 2_455
H6 C4 3.3801 no 2_455
H6 C9 3.0982 no 2_455
H6 H1 2.4363 no 2_455
H6 H7 3.2670 no 2_456
H6 H8 3.0081 no 2_455
H6 H8 3.3384 no 2_456
H7 C5 3.2906 no 1_556
H7 C5 3.5785 no 2_556
H7 C6 3.5126 no 1_556
H7 C6 3.3177 no 2_556
H7 H3 2.9969 no 2_556
H7 H4 3.3960 no 2_556
H7 H5 3.3942 no 1_556
H7 H5 3.2910 no 2_555
H7 H6 3.2670 no 2_556
H8 Br1 3.2906 no 2_556
H8 C1 3.4645 no 1_556
H8 C2 3.4169 no 1_556
H8 H6 3.0081 no 2_555
H8 H6 3.3384 no 2_556

loop_
_geom_torsion_atom_site_label_1
_geom_torsion_atom_site_label_2
_geom_torsion_atom_site_label_3
_geom_torsion_atom_site_label_4
_geom_torsion
_geom_torsion_publ_flag
_geom_torsion_site_symmetry_1
_geom_torsion_site_symmetry_3
_geom_torsion_site_symmetry_4
C1 As1 C2 C1 46.0(7) no 4_755 . .
C1 As1 C2 C4 -138.1(6) no 4_755 . .
C2 As1 C1 C2 -48.0(8) no . 4_755 4_755
C3 As1 C1 C2 -150.8(8) no . 4_755 4_755
C3 As1 C2 C1 143.8(6) no . . .
C3 As1 C2 C4 -40.3(7) no . . .
As1 C1 C2 As1 0.2(12) no 4_755 . .
As1 C1 C2 C4 -175.5(6) no 4_755 . .
As1 C2 C4 C5 -30.3(11) no . . .
As1 C2 C4 C9 151.2(6) no . . .
C1 C2 C4 C5 145.3(9) no . . .
C1 C2 C4 C9 -33.2(14) no . . .
C2 C4 C5 C6 -177.7(8) no . . .
C2 C4 C9 C8 176.1(8) no . . .
C5 C4 C9 C8 -2.5(13) no . . .
C9 C4 C5 C6 0.9(14) no . . .
C4 C5 C6 C7 0.6(15) no . . .
C5 C6 C7 Br1 180.0(8) no . . .
C5 C6 C7 C8 -0.5(15) no . . .
Br1 C7 C8 C9 178.4(6) no . . .
C6 C7 C8 C9 -1.1(15) no . . .
C7 C8 C9 C4 2.6(15) no . . .
